data_7051892
loop_
_publ_author_name
'Jin, Guoxia'
'Jones, Cameron'
'Junk, Peter C.'
'Stasch, Andreas'
'Woodul, William D.'

_publ_section_title
;
 Group 13 metal(i) and (ii) guanidinate complexes: effect of ligand
 backbone on metal oxidation state and coordination sphere
;
_journal_issue 5
_journal_name_full 'New Journal of Chemistry'
_journal_page_first 835
_journal_paper_doi 10.1039/b718799h
_journal_volume 32
_journal_year 2008
_chemical_formula_sum 'C37 H56 Ga I2 N3'
_chemical_formula_weight 866.37
_chemical_name_systematic
;
?
;
_space_group_IT_number 86
_symmetry_cell_setting tetragonal
_symmetry_space_group_name_Hall '-P 4bc'
_symmetry_space_group_name_H-M 'P 42/n :2'
_atom_sites_solution_hydrogens geom
_atom_sites_solution_primary direct
_atom_sites_solution_secondary difmap
_audit_creation_method SHELXL-97
_cell_angle_alpha 90.00
_cell_angle_beta 90.00
_cell_angle_gamma 90.00
_cell_formula_units_Z 4
_cell_length_a 12.5767(18)
_cell_length_b 12.5767(18)
_cell_length_c 23.270(5)
_cell_measurement_temperature 150(2)
_cell_volume 3680.7(11)
_computing_structure_refinement 'SHELXL-97 (Sheldrick, 1997)'
_computing_structure_solution 'SHELXS-97 (Sheldrick, 1990)'
_diffrn_ambient_temperature 150(2)
_diffrn_measured_fraction_theta_full 0.994
_diffrn_measured_fraction_theta_max 0.994
_diffrn_measurement_device_type 'Nonius Kappa CCD'
_diffrn_radiation_monochromator graphite
_diffrn_radiation_source 'fine-focus sealed tube'
_diffrn_radiation_type MoK\a
_diffrn_radiation_wavelength 0.71073
_diffrn_reflns_av_R_equivalents 0.0450
_diffrn_reflns_av_sigmaI/netI 0.0764
_diffrn_reflns_limit_h_max 14
_diffrn_reflns_limit_h_min -14
_diffrn_reflns_limit_k_max 10
_diffrn_reflns_limit_k_min -10
_diffrn_reflns_limit_l_max 27
_diffrn_reflns_limit_l_min -21
_diffrn_reflns_number 5324
_diffrn_reflns_theta_full 25.00
_diffrn_reflns_theta_max 25.00
_diffrn_reflns_theta_min 3.09
_exptl_absorpt_coefficient_mu 2.454
_exptl_absorpt_correction_T_max 0.871
_exptl_absorpt_correction_T_min 0.636
_exptl_absorpt_correction_type multi-scan
_exptl_absorpt_process_details 'Sortav (Blessing, 1995)'
_exptl_crystal_colour colourless
_exptl_crystal_density_diffrn 1.563
_exptl_crystal_density_method 'not measured'
_exptl_crystal_description block
_exptl_crystal_F_000 1744
_exptl_crystal_size_max 0.20
_exptl_crystal_size_mid 0.10
_exptl_crystal_size_min 0.05
_refine_diff_density_max 0.794
_refine_diff_density_min -1.191
_refine_diff_density_rms 0.099
_refine_ls_extinction_method none
_refine_ls_goodness_of_fit_ref 1.034
_refine_ls_hydrogen_treatment constr
_refine_ls_matrix_type full
_refine_ls_number_parameters 200
_refine_ls_number_reflns 3241
_refine_ls_number_restraints 0
_refine_ls_restrained_S_all 1.034
_refine_ls_R_factor_all 0.1085
_refine_ls_R_factor_gt 0.0670
_refine_ls_shift/su_max 0.000
_refine_ls_shift/su_mean 0.000
_refine_ls_structure_factor_coef Fsqd
_refine_ls_weighting_details 'calc w=1/[\s^2^(Fo^2^)+(0.0178P)^2^+21.2567P] where P=(Fo^2^+2Fc^2^)/3'
_refine_ls_weighting_scheme calc
_refine_ls_wR_factor_gt 0.1095
_refine_ls_wR_factor_ref 0.1216
_reflns_number_gt 2219
_reflns_number_total 3241
_reflns_threshold_expression >2sigma(I)
_cod_data_source_file b718799h.txt
_cod_data_source_block compound16
_cod_original_sg_symbol_H-M P4(2)/n
_cod_database_code 7051892

loop_
_symmetry_equiv_pos_as_xyz
'x, y, z'
'-y, x+1/2, z+1/2'
'-x+1/2, -y+1/2, z'
'y+1/2, -x, z+1/2'
'-x, -y, -z'
'y, -x-1/2, -z-1/2'
'x-1/2, y-1/2, -z'
'-y-1/2, x, -z-1/2'

loop_
_atom_site_label
_atom_site_type_symbol
_atom_site_fract_x
_atom_site_fract_y
_atom_site_fract_z
_atom_site_U_iso_or_equiv
_atom_site_adp_type
_atom_site_occupancy
_atom_site_symmetry_multiplicity
_atom_site_calc_flag
_atom_site_refinement_flags
_atom_site_disorder_assembly
_atom_site_disorder_group
I1 I 0.62190(6) 0.34573(6) 0.03809(3) 0.0922(3) Uani 1 1 d . . .
Ga1 Ga 0.7500 0.2500 -0.02637(4) 0.0382(3) Uani 1 2 d S . .
N1 N 0.6884(4) 0.1879(4) -0.0957(2) 0.0226(12) Uani 1 1 d . . .
C1 C 0.7500 0.2500 -0.1309(3) 0.0183(18) Uani 1 2 d S . .
N2 N 0.7500 0.2500 -0.1888(3) 0.0207(16) Uani 1 2 d S . .
C2 C 0.5953(5) 0.1244(5) -0.1069(2) 0.0213(14) Uani 1 1 d . . .
C3 C 0.5983(5) 0.0183(5) -0.0884(3) 0.0246(15) Uani 1 1 d . . .
C4 C 0.5091(5) -0.0455(5) -0.0985(3) 0.0333(17) Uani 1 1 d . . .
H4 H 0.5101 -0.1176 -0.0862 0.040 Uiso 1 1 calc R . .
C5 C 0.4200(6) -0.0069(6) -0.1258(3) 0.0368(18) Uani 1 1 d . . .
H5 H 0.3622 -0.0529 -0.1342 0.044 Uiso 1 1 calc R . .
C6 C 0.4154(5) 0.0986(5) -0.1406(3) 0.0299(16) Uani 1 1 d . . .
H6 H 0.3524 0.1257 -0.1578 0.036 Uiso 1 1 calc R . .
C7 C 0.5015(5) 0.1674(5) -0.1311(3) 0.0227(14) Uani 1 1 d . . .
C8 C 0.6924(5) -0.0278(5) -0.0566(3) 0.0338(17) Uani 1 1 d . . .
H8 H 0.7228 0.0314 -0.0331 0.041 Uiso 1 1 calc R . .
C9 C 0.7792(7) -0.0632(8) -0.0968(4) 0.069(3) Uani 1 1 d . . .
H9A H 0.7549 -0.1251 -0.1188 0.104 Uiso 1 1 calc R . .
H9B H 0.8425 -0.0825 -0.0745 0.104 Uiso 1 1 calc R . .
H9C H 0.7968 -0.0052 -0.1232 0.104 Uiso 1 1 calc R . .
C10 C 0.6639(7) -0.1170(7) -0.0143(3) 0.055(2) Uani 1 1 d . . .
H10A H 0.6033 -0.0948 0.0093 0.082 Uiso 1 1 calc R . .
H10B H 0.7251 -0.1317 0.0105 0.082 Uiso 1 1 calc R . .
H10C H 0.6452 -0.1814 -0.0358 0.082 Uiso 1 1 calc R . .
C11 C 0.4833(5) 0.2856(5) -0.1419(3) 0.0284(15) Uani 1 1 d . . .
H11 H 0.5539 0.3219 -0.1448 0.034 Uiso 1 1 calc R . .
C12 C 0.4224(9) 0.3318(6) -0.0909(4) 0.079(3) Uani 1 1 d . . .
H12A H 0.4072 0.4070 -0.0980 0.119 Uiso 1 1 calc R . .
H12B H 0.4656 0.3250 -0.0560 0.119 Uiso 1 1 calc R . .
H12C H 0.3555 0.2930 -0.0859 0.119 Uiso 1 1 calc R . .
C13 C 0.4188(5) 0.3102(6) -0.1963(3) 0.0392(18) Uani 1 1 d . . .
H13A H 0.4536 0.2779 -0.2296 0.059 Uiso 1 1 calc R . .
H13B H 0.4146 0.3874 -0.2017 0.059 Uiso 1 1 calc R . .
H13C H 0.3469 0.2811 -0.1922 0.059 Uiso 1 1 calc R . .
C14 C 0.7204(5) 0.1498(5) -0.2201(2) 0.0206(14) Uani 1 1 d . . .
H14 H 0.6814 0.1049 -0.1916 0.025 Uiso 1 1 calc R . .
C15 C 0.8179(5) 0.0845(5) -0.2384(3) 0.0246(15) Uani 1 1 d . . .
H15A H 0.8579 0.1234 -0.2684 0.029 Uiso 1 1 calc R . .
H15B H 0.8656 0.0741 -0.2050 0.029 Uiso 1 1 calc R . .
C16 C 0.7824(5) -0.0236(5) -0.2617(3) 0.0300(16) Uani 1 1 d . . .
H16A H 0.8455 -0.0634 -0.2753 0.036 Uiso 1 1 calc R . .
H16B H 0.7492 -0.0651 -0.2303 0.036 Uiso 1 1 calc R . .
C17 C 0.7039(6) -0.0123(6) -0.3106(3) 0.0360(18) Uani 1 1 d . . .
H17A H 0.6783 -0.0836 -0.3222 0.043 Uiso 1 1 calc R . .
H17B H 0.7399 0.0203 -0.3441 0.043 Uiso 1 1 calc R . .
C18 C 0.6094(5) 0.0561(5) -0.2934(3) 0.0342(17) Uani 1 1 d . . .
H18A H 0.5679 0.0188 -0.2634 0.041 Uiso 1 1 calc R . .
H18B H 0.5626 0.0666 -0.3272 0.041 Uiso 1 1 calc R . .
C19 C 0.6447(5) 0.1644(5) -0.2705(3) 0.0259(15) Uani 1 1 d . . .
H19A H 0.6807 0.2048 -0.3015 0.031 Uiso 1 1 calc R . .
H19B H 0.5817 0.2055 -0.2580 0.031 Uiso 1 1 calc R . .

loop_
_atom_site_aniso_label
_atom_site_aniso_U_11
_atom_site_aniso_U_22
_atom_site_aniso_U_33
_atom_site_aniso_U_23
_atom_site_aniso_U_13
_atom_site_aniso_U_12
I1 0.1235(7) 0.0890(5) 0.0642(4) -0.0462(4) 0.0644(4) -0.0602(5)
Ga1 0.0546(8) 0.0440(7) 0.0161(5) 0.000 0.000 -0.0251(6)
N1 0.024(3) 0.029(3) 0.015(3) 0.001(2) -0.002(2) -0.005(2)
C1 0.026(5) 0.006(4) 0.022(4) 0.000 0.000 0.001(4)
N2 0.018(4) 0.027(4) 0.017(4) 0.000 0.000 -0.004(3)
C2 0.031(4) 0.021(4) 0.011(3) -0.006(3) 0.003(3) -0.004(3)
C3 0.036(4) 0.021(4) 0.017(3) 0.001(3) 0.007(3) 0.002(3)
C4 0.039(4) 0.021(4) 0.039(4) -0.001(3) -0.001(3) -0.008(3)
C5 0.036(4) 0.036(5) 0.038(4) -0.009(3) 0.001(3) -0.015(3)
C6 0.022(4) 0.036(4) 0.032(4) -0.003(3) -0.002(3) 0.002(3)
C7 0.021(4) 0.027(4) 0.020(3) -0.001(3) 0.001(3) -0.003(3)
C8 0.041(4) 0.023(4) 0.038(4) 0.002(3) -0.006(3) -0.002(3)
C9 0.059(6) 0.100(8) 0.050(5) 0.031(5) 0.018(5) 0.035(5)
C10 0.058(6) 0.066(6) 0.040(5) 0.025(4) 0.006(4) 0.016(4)
C11 0.034(4) 0.021(4) 0.030(4) -0.001(3) 0.001(3) -0.002(3)
C12 0.162(10) 0.031(5) 0.045(5) -0.003(4) 0.009(6) 0.042(6)
C13 0.031(4) 0.037(4) 0.049(5) 0.005(4) 0.000(4) 0.010(3)
C14 0.022(4) 0.023(4) 0.016(3) 0.003(3) -0.002(3) -0.003(3)
C15 0.023(4) 0.023(4) 0.028(4) 0.001(3) -0.001(3) 0.003(3)
C16 0.036(4) 0.024(4) 0.029(4) -0.007(3) -0.001(3) 0.001(3)
C17 0.044(5) 0.034(4) 0.030(4) -0.009(3) -0.003(3) -0.001(3)
C18 0.030(4) 0.041(5) 0.032(4) -0.005(3) -0.003(3) -0.006(3)
C19 0.022(4) 0.030(4) 0.026(4) -0.001(3) -0.006(3) 0.001(3)

loop_
_atom_type_symbol
_atom_type_description
_atom_type_scat_dispersion_real
_atom_type_scat_dispersion_imag
_atom_type_scat_source
C C 0.0033 0.0016 'International Tables Vol C Tables 4.2.6.8 and 6.1.1.4'
H H 0.0000 0.0000 'International Tables Vol C Tables 4.2.6.8 and 6.1.1.4'
N N 0.0061 0.0033 'International Tables Vol C Tables 4.2.6.8 and 6.1.1.4'
Ga Ga 0.2307 1.6083 'International Tables Vol C Tables 4.2.6.8 and 6.1.1.4'
I I -0.4742 1.8119 'International Tables Vol C Tables 4.2.6.8 and 6.1.1.4'

loop_
_geom_angle_atom_site_label_1
_geom_angle_atom_site_label_2
_geom_angle_atom_site_label_3
_geom_angle
_geom_angle_site_symmetry_1
_geom_angle_site_symmetry_3
_geom_angle_publ_flag
N1 Ga1 N1 68.6(3) . 3_655 ?
N1 Ga1 I1 123.83(15) . 3_655 ?
N1 Ga1 I1 115.54(15) 3_655 3_655 ?
N1 Ga1 I1 115.54(15) . . ?
N1 Ga1 I1 123.83(15) 3_655 . ?
I1 Ga1 I1 106.57(6) 3_655 . ?
C1 N1 C2 131.8(5) . . ?
C1 N1 Ga1 92.4(4) . . ?
C2 N1 Ga1 133.9(4) . . ?
N2 C1 N1 126.7(3) . 3_655 ?
N2 C1 N1 126.7(3) . . ?
N1 C1 N1 106.6(7) 3_655 . ?
C1 N2 C14 119.0(3) . . ?
C1 N2 C14 119.0(3) . 3_655 ?
C14 N2 C14 122.0(6) . 3_655 ?
C3 C2 C7 120.5(6) . . ?
C3 C2 N1 116.7(5) . . ?
C7 C2 N1 122.5(5) . . ?
C4 C3 C2 118.2(6) . . ?
C4 C3 C8 119.3(6) . . ?
C2 C3 C8 122.4(6) . . ?
C5 C4 C3 121.8(6) . . ?
C6 C5 C4 119.5(6) . . ?
C5 C6 C7 121.5(6) . . ?
C6 C7 C2 118.1(6) . . ?
C6 C7 C11 117.3(6) . . ?
C2 C7 C11 124.3(5) . . ?
C9 C8 C3 112.2(6) . . ?
C9 C8 C10 110.5(6) . . ?
C3 C8 C10 114.3(6) . . ?
C7 C11 C12 108.5(6) . . ?
C7 C11 C13 114.3(5) . . ?
C12 C11 C13 107.4(6) . . ?
N2 C14 C19 115.3(5) . . ?
N2 C14 C15 112.6(4) . . ?
C19 C14 C15 110.5(5) . . ?
C16 C15 C14 109.9(5) . . ?
C17 C16 C15 111.9(5) . . ?
C16 C17 C18 111.4(5) . . ?
C17 C18 C19 111.7(5) . . ?
C14 C19 C18 110.0(5) . . ?

loop_
_geom_bond_atom_site_label_1
_geom_bond_atom_site_label_2
_geom_bond_distance
_geom_bond_site_symmetry_2
_geom_bond_publ_flag
I1 Ga1 2.5090(9) . ?
Ga1 N1 1.953(5) . ?
Ga1 N1 1.953(5) 3_655 ?
Ga1 I1 2.5090(9) 3_655 ?
N1 C1 1.372(7) . ?
N1 C2 1.441(7) . ?
C1 N2 1.346(10) . ?
C1 N1 1.372(7) 3_655 ?
N2 C14 1.503(7) . ?
N2 C14 1.503(7) 3_655 ?
C2 C3 1.402(8) . ?
C2 C7 1.415(9) . ?
C3 C4 1.400(9) . ?
C3 C8 1.511(9) . ?
C4 C5 1.376(10) . ?
C5 C6 1.373(9) . ?
C6 C7 1.403(9) . ?
C7 C11 1.525(9) . ?
C8 C9 1.505(10) . ?
C8 C10 1.534(9) . ?
C11 C12 1.527(10) . ?
C11 C13 1.534(9) . ?
C14 C19 1.522(8) . ?
C14 C15 1.536(8) . ?
C15 C16 1.531(8) . ?
C16 C17 1.514(9) . ?
C17 C18 1.521(9) . ?
C18 C19 1.528(9) . ?
